data_7205601
loop_
_publ_author_name
'Dobrza\'nska, Liliana'

_publ_section_title
;
 Anion directed supramolecular architectures of silver(i) complexes
 with 1,3-bis(imidazol-1-ylmethyl)-2,4,6-trimethylbenzene and a
 reversible, solvent-induced structural change during a
 single-crystal-to-single-crystal transformation
;
_journal_issue 7
_journal_name_full CrystEngComm
_journal_page_first 2303
_journal_paper_doi 10.1039/c0ce00469c
_journal_volume 13
_journal_year 2011
_chemical_formula_sum 'C38 H46 Ag2 F12 N10 P2'
_chemical_formula_weight 1148.53
_chemical_name_common work
_chemical_name_systematic
;
?
;
_space_group_IT_number 2
_symmetry_cell_setting triclinic
_symmetry_space_group_name_Hall '-P 1'
_symmetry_space_group_name_H-M 'P -1'
_atom_sites_solution_hydrogens geom
_atom_sites_solution_primary direct
_atom_sites_solution_secondary difmap
_audit_creation_method SHELXL-97
_cell_angle_alpha 98.3800(10)
_cell_angle_beta 101.4630(10)
_cell_angle_gamma 103.3970(10)
_cell_formula_units_Z 1
_cell_length_a 8.6970(5)
_cell_length_b 9.7684(6)
_cell_length_c 13.5891(8)
_cell_measurement_reflns_used 8259
_cell_measurement_temperature 100(2)
_cell_measurement_theta_max 28.298
_cell_measurement_theta_min 2.188
_cell_volume 1078.16(11)
_computing_cell_refinement 'SAINT (Bruker, 2002)'
_computing_data_collection 'SMART (Bruker, 2001)'
_computing_data_reduction SAINT
_computing_molecular_graphics 'Mercury (Macrae, 2008)'
_computing_structure_refinement 'SHELXL-97 (Sheldrick, 2008)'
_computing_structure_solution 'SHELXS-97 (Sheldrick, 2008)'
_diffrn_ambient_temperature 100(2)
_diffrn_measured_fraction_theta_full 0.993
_diffrn_measured_fraction_theta_max 0.925
_diffrn_measurement_device_type 'Bruker APEX CCD area-detector'
_diffrn_measurement_method \w
_diffrn_radiation_monochromator graphite
_diffrn_radiation_source 'fine-focus sealed tube'
_diffrn_radiation_type MoK\a
_diffrn_radiation_wavelength 0.71073
_diffrn_reflns_av_R_equivalents 0.0251
_diffrn_reflns_av_sigmaI/netI 0.0302
_diffrn_reflns_limit_h_max 11
_diffrn_reflns_limit_h_min -11
_diffrn_reflns_limit_k_max 12
_diffrn_reflns_limit_k_min -12
_diffrn_reflns_limit_l_max 17
_diffrn_reflns_limit_l_min -18
_diffrn_reflns_number 12477
_diffrn_reflns_theta_full 26.50
_diffrn_reflns_theta_max 28.31
_diffrn_reflns_theta_min 1.56
_exptl_absorpt_coefficient_mu 1.078
_exptl_absorpt_correction_T_max 0.8906
_exptl_absorpt_correction_T_min 0.6663
_exptl_absorpt_correction_type multi-scan
_exptl_absorpt_process_details 'SADABS (Sheldrick, 1997)'
_exptl_crystal_colour colorless
_exptl_crystal_density_diffrn 1.769
_exptl_crystal_density_method 'not measured'
_exptl_crystal_description block
_exptl_crystal_F_000 576
_exptl_crystal_size_max 0.41
_exptl_crystal_size_mid 0.22
_exptl_crystal_size_min 0.15
_refine_diff_density_max 1.089
_refine_diff_density_min -0.327
_refine_diff_density_rms 0.087
_refine_ls_extinction_method none
_refine_ls_goodness_of_fit_ref 1.066
_refine_ls_hydrogen_treatment constr
_refine_ls_matrix_type full
_refine_ls_number_parameters 296
_refine_ls_number_reflns 4968
_refine_ls_number_restraints 0
_refine_ls_restrained_S_all 1.066
_refine_ls_R_factor_all 0.0291
_refine_ls_R_factor_gt 0.0275
_refine_ls_shift/su_max 0.002
_refine_ls_shift/su_mean 0.000
_refine_ls_structure_factor_coef Fsqd
_refine_ls_weighting_details 'calc w=1/[\s^2^(Fo^2^)+(0.0350P)^2^+0.7255P] where P=(Fo^2^+2Fc^2^)/3'
_refine_ls_weighting_scheme calc
_refine_ls_wR_factor_gt 0.0692
_refine_ls_wR_factor_ref 0.0701
_reflns_number_gt 4734
_reflns_number_total 4968
_reflns_threshold_expression >2sigma(I)
_cod_data_source_file c0ce00469c.txt
_cod_data_source_block 2
_cod_original_sg_symbol_H-M P-1
_cod_database_code 7205601

loop_
_symmetry_equiv_pos_as_xyz
'x, y, z'
'-x, -y, -z'

loop_
_atom_site_label
_atom_site_type_symbol
_atom_site_fract_x
_atom_site_fract_y
_atom_site_fract_z
_atom_site_U_iso_or_equiv
_atom_site_adp_type
_atom_site_occupancy
_atom_site_symmetry_multiplicity
_atom_site_calc_flag
_atom_site_refinement_flags
_atom_site_disorder_assembly
_atom_site_disorder_group
Ag1 Ag 0.000334(17) 0.949206(16) 0.716973(11) 0.01841(6) Uani 1 1 d . . .
N1 N 0.1955(2) 0.85511(18) 0.73540(13) 0.0173(3) Uani 1 1 d . . .
C2 C 0.2382(2) 0.7830(2) 0.80724(16) 0.0170(4) Uani 1 1 d . . .
H2 H 0.1783 0.7588 0.8565 0.020 Uiso 1 1 calc R . .
N3 N 0.3773(2) 0.74889(18) 0.80082(13) 0.0155(3) Uani 1 1 d . . .
C4 C 0.4279(3) 0.8025(2) 0.72100(16) 0.0191(4) Uani 1 1 d . . .
H4 H 0.5226 0.7953 0.6982 0.023 Uiso 1 1 calc R . .
C5 C 0.3148(3) 0.8677(2) 0.68147(16) 0.0197(4) Uani 1 1 d . . .
H5 H 0.3175 0.9148 0.6252 0.024 Uiso 1 1 calc R . .
C6 C 0.4610(2) 0.6646(2) 0.86437(15) 0.0180(4) Uani 1 1 d . . .
H6A H 0.5749 0.7216 0.8956 0.022 Uiso 1 1 calc R . .
H6B H 0.4639 0.5762 0.8196 0.022 Uiso 1 1 calc R . .
C7 C 0.3807(2) 0.6231(2) 0.94853(15) 0.0156(4) Uani 1 1 d . . .
C8 C 0.2563(2) 0.4951(2) 0.92818(15) 0.0166(4) Uani 1 1 d . . .
C9 C 0.1918(2) 0.4521(2) 1.00816(16) 0.0176(4) Uani 1 1 d . . .
H9 H 0.1039 0.3678 0.9939 0.021 Uiso 1 1 calc R . .
C10 C 0.2527(2) 0.5292(2) 1.10845(15) 0.0163(4) Uani 1 1 d . . .
C11 C 0.3763(2) 0.6574(2) 1.12836(15) 0.0152(4) Uani 1 1 d . . .
C12 C 0.4359(2) 0.7081(2) 1.04791(15) 0.0154(4) Uani 1 1 d . . .
C13 C 0.5581(3) 0.8528(2) 1.06878(17) 0.0221(4) Uani 1 1 d . . .
H13C H 0.6672 0.8437 1.0972 0.033 Uiso 1 1 calc R . .
H13B H 0.5299 0.9208 1.1180 0.033 Uiso 1 1 calc R . .
H13A H 0.5566 0.8878 1.0047 0.033 Uiso 1 1 calc R . .
C14 C 0.1912(3) 0.4029(2) 0.82189(16) 0.0214(4) Uani 1 1 d . . .
H14B H 0.2748 0.3594 0.8031 0.032 Uiso 1 1 calc R . .
H14A H 0.1620 0.4624 0.7728 0.032 Uiso 1 1 calc R . .
H14C H 0.0944 0.3270 0.8207 0.032 Uiso 1 1 calc R . .
C15 C 0.1862(3) 0.4718(2) 1.19336(17) 0.0223(4) Uani 1 1 d . . .
H15C H 0.0951 0.3859 1.1638 0.033 Uiso 1 1 calc R . .
H15B H 0.1481 0.5453 1.2313 0.033 Uiso 1 1 calc R . .
H15A H 0.2722 0.4471 1.2401 0.033 Uiso 1 1 calc R . .
C16 C 0.4547(2) 0.7347(2) 1.23796(15) 0.0175(4) Uani 1 1 d . . .
H16A H 0.4749 0.6630 1.2798 0.021 Uiso 1 1 calc R . .
H16B H 0.5617 0.8000 1.2403 0.021 Uiso 1 1 calc R . .
N17 N 0.3580(2) 0.81888(18) 1.28450(13) 0.0158(3) Uani 1 1 d . . .
C18 C 0.2480(2) 0.8795(2) 1.23759(15) 0.0165(4) Uani 1 1 d . . .
H18 H 0.2132 0.8691 1.1654 0.020 Uiso 1 1 calc R . .
N19 N 0.1944(2) 0.95603(18) 1.30562(13) 0.0174(3) Uani 1 1 d . . .
C20 C 0.2764(3) 0.9444(2) 1.40057(16) 0.0215(4) Uani 1 1 d . . .
H20 H 0.2640 0.9886 1.4645 0.026 Uiso 1 1 calc R . .
C21 C 0.3776(3) 0.8599(2) 1.38845(15) 0.0199(4) Uani 1 1 d . . .
H21 H 0.4480 0.8341 1.4412 0.024 Uiso 1 1 calc R . .
P22 P 0.0000 1.0000 1.0000 0.01909(15) Uani 1 2 d S . .
F23 F 0.1369(2) 0.91802(18) 0.99258(12) 0.0397(4) Uani 1 1 d . . .
F24 F 0.1253(2) 1.11783(16) 1.09337(11) 0.0384(4) Uani 1 1 d . . .
F25 F 0.05802(16) 1.09487(14) 0.92078(10) 0.0254(3) Uani 1 1 d . . .
P26 P 0.5000 0.5000 0.5000 0.02086(16) Uani 1 2 d S . .
F27 F 0.65706(17) 0.44748(16) 0.54274(11) 0.0319(3) Uani 1 1 d . . .
F28 F 0.44808(17) 0.49365(15) 0.60696(10) 0.0284(3) Uani 1 1 d . . .
F29 F 0.39643(18) 0.33650(14) 0.45638(11) 0.0325(3) Uani 1 1 d . . .
N30 N 0.1588(2) 0.1352(2) 0.59389(15) 0.0272(4) Uani 1 1 d . . .
C31 C 0.1092(3) 0.2244(2) 0.56615(16) 0.0230(4) Uani 1 1 d . . .
C32 C 0.0458(3) 0.3393(3) 0.5312(2) 0.0312(5) Uani 1 1 d . . .
H32C H 0.0257 0.3248 0.4564 0.047 Uiso 1 1 calc R . .
H32A H 0.1255 0.4321 0.5622 0.047 Uiso 1 1 calc R . .
H32B H -0.0563 0.3382 0.5516 0.047 Uiso 1 1 calc R . .

loop_
_atom_site_aniso_label
_atom_site_aniso_U_11
_atom_site_aniso_U_22
_atom_site_aniso_U_33
_atom_site_aniso_U_23
_atom_site_aniso_U_13
_atom_site_aniso_U_12
Ag1 0.01885(9) 0.02082(9) 0.01894(9) 0.00464(6) 0.00431(6) 0.01174(6)
N1 0.0186(8) 0.0186(8) 0.0172(8) 0.0056(6) 0.0045(6) 0.0086(6)
C2 0.0158(9) 0.0185(9) 0.0197(9) 0.0057(7) 0.0056(7) 0.0079(7)
N3 0.0164(8) 0.0160(8) 0.0164(8) 0.0043(6) 0.0049(6) 0.0074(6)
C4 0.0202(10) 0.0216(10) 0.0197(10) 0.0062(8) 0.0090(8) 0.0087(8)
C5 0.0235(10) 0.0211(10) 0.0184(10) 0.0065(8) 0.0076(8) 0.0096(8)
C6 0.0168(9) 0.0220(10) 0.0202(10) 0.0081(8) 0.0061(8) 0.0109(8)
C7 0.0153(9) 0.0161(9) 0.0189(9) 0.0062(7) 0.0051(7) 0.0089(7)
C8 0.0170(9) 0.0162(9) 0.0177(9) 0.0022(7) 0.0018(7) 0.0092(7)
C9 0.0150(9) 0.0142(9) 0.0227(10) 0.0026(7) 0.0030(7) 0.0043(7)
C10 0.0159(9) 0.0175(9) 0.0193(9) 0.0061(7) 0.0058(7) 0.0089(7)
C11 0.0150(8) 0.0156(9) 0.0164(9) 0.0020(7) 0.0018(7) 0.0090(7)
C12 0.0137(8) 0.0146(9) 0.0196(9) 0.0048(7) 0.0025(7) 0.0076(7)
C13 0.0196(10) 0.0179(9) 0.0269(11) 0.0044(8) 0.0038(8) 0.0032(8)
C14 0.0232(10) 0.0212(10) 0.0181(10) 0.0000(8) 0.0010(8) 0.0086(8)
C15 0.0223(10) 0.0248(10) 0.0226(10) 0.0072(8) 0.0097(8) 0.0069(8)
C16 0.0158(9) 0.0201(9) 0.0175(9) 0.0014(7) 0.0019(7) 0.0102(7)
N17 0.0160(8) 0.0171(8) 0.0155(8) 0.0036(6) 0.0031(6) 0.0073(6)
C18 0.0153(9) 0.0192(9) 0.0160(9) 0.0031(7) 0.0024(7) 0.0078(7)
N19 0.0187(8) 0.0203(8) 0.0152(8) 0.0035(6) 0.0042(6) 0.0090(7)
C20 0.0245(10) 0.0276(11) 0.0157(9) 0.0054(8) 0.0049(8) 0.0130(9)
C21 0.0219(10) 0.0244(10) 0.0150(9) 0.0044(8) 0.0025(8) 0.0109(8)
P22 0.0241(4) 0.0184(3) 0.0170(3) 0.0043(3) 0.0064(3) 0.0084(3)
F23 0.0473(9) 0.0513(9) 0.0405(9) 0.0206(7) 0.0228(7) 0.0349(8)
F24 0.0515(9) 0.0292(7) 0.0220(7) 0.0042(6) 0.0000(6) -0.0051(7)
F25 0.0295(7) 0.0263(7) 0.0222(6) 0.0088(5) 0.0081(5) 0.0071(5)
P26 0.0285(4) 0.0192(4) 0.0181(4) 0.0072(3) 0.0061(3) 0.0101(3)
F27 0.0333(7) 0.0389(8) 0.0321(7) 0.0165(6) 0.0082(6) 0.0201(6)
F28 0.0386(8) 0.0311(7) 0.0207(6) 0.0101(5) 0.0117(6) 0.0128(6)
F29 0.0412(8) 0.0222(7) 0.0322(7) 0.0024(6) 0.0123(6) 0.0041(6)
N30 0.0306(10) 0.0268(10) 0.0263(10) 0.0055(8) 0.0087(8) 0.0102(8)
C31 0.0216(10) 0.0248(11) 0.0202(10) 0.0008(8) 0.0050(8) 0.0040(8)
C32 0.0322(12) 0.0288(12) 0.0325(13) 0.0077(10) 0.0024(10) 0.0119(10)

loop_
_atom_type_symbol
_atom_type_description
_atom_type_scat_dispersion_real
_atom_type_scat_dispersion_imag
_atom_type_scat_source
C C 0.0033 0.0016 'International Tables Vol C Tables 4.2.6.8 and 6.1.1.4'
H H 0.0000 0.0000 'International Tables Vol C Tables 4.2.6.8 and 6.1.1.4'
N N 0.0061 0.0033 'International Tables Vol C Tables 4.2.6.8 and 6.1.1.4'
F F 0.0171 0.0103 'International Tables Vol C Tables 4.2.6.8 and 6.1.1.4'
P P 0.1023 0.0942 'International Tables Vol C Tables 4.2.6.8 and 6.1.1.4'
Ag Ag -0.8971 1.1015 'International Tables Vol C Tables 4.2.6.8 and 6.1.1.4'

loop_
_geom_angle_atom_site_label_1
_geom_angle_atom_site_label_2
_geom_angle_atom_site_label_3
_geom_angle
_geom_angle_site_symmetry_1
_geom_angle_site_symmetry_3
_geom_angle_publ_flag
N1 Ag1 N19 178.40(6) . 2_577 ?
C2 N1 C5 105.80(17) . . ?
C2 N1 Ag1 127.20(14) . . ?
C5 N1 Ag1 126.73(13) . . ?
N1 C2 N3 110.85(18) . . ?
N1 C2 H2 124.6 . . ?
N3 C2 H2 124.6 . . ?
C2 N3 C4 107.71(16) . . ?
C2 N3 C6 127.26(17) . . ?
C4 N3 C6 125.00(16) . . ?
C5 C4 N3 106.01(17) . . ?
C5 C4 H4 127.0 . . ?
N3 C4 H4 127.0 . . ?
C4 C5 N1 109.64(18) . . ?
C4 C5 H5 125.2 . . ?
N1 C5 H5 125.2 . . ?
N3 C6 C7 113.52(16) . . ?
N3 C6 H6A 108.9 . . ?
C7 C6 H6A 108.9 . . ?
N3 C6 H6B 108.9 . . ?
C7 C6 H6B 108.9 . . ?
H6A C6 H6B 107.7 . . ?
C8 C7 C12 120.12(18) . . ?
C8 C7 C6 119.48(18) . . ?
C12 C7 C6 120.31(18) . . ?
C9 C8 C7 119.06(18) . . ?
C9 C8 C14 119.37(18) . . ?
C7 C8 C14 121.57(18) . . ?
C10 C9 C8 121.72(18) . . ?
C10 C9 H9 119.1 . . ?
C8 C9 H9 119.1 . . ?
C9 C10 C11 118.97(18) . . ?
C9 C10 C15 119.43(18) . . ?
C11 C10 C15 121.59(18) . . ?
C10 C11 C12 120.36(18) . . ?
C10 C11 C16 119.43(18) . . ?
C12 C11 C16 120.02(18) . . ?
C11 C12 C7 119.45(18) . . ?
C11 C12 C13 119.88(18) . . ?
C7 C12 C13 120.67(18) . . ?
C12 C13 H13C 109.5 . . ?
C12 C13 H13B 109.5 . . ?
H13C C13 H13B 109.5 . . ?
C12 C13 H13A 109.5 . . ?
H13C C13 H13A 109.5 . . ?
H13B C13 H13A 109.5 . . ?
C8 C14 H14B 109.5 . . ?
C8 C14 H14A 109.5 . . ?
H14B C14 H14A 109.5 . . ?
C8 C14 H14C 109.5 . . ?
H14B C14 H14C 109.5 . . ?
H14A C14 H14C 109.5 . . ?
C10 C15 H15C 109.5 . . ?
C10 C15 H15B 109.5 . . ?
H15C C15 H15B 109.5 . . ?
C10 C15 H15A 109.5 . . ?
H15C C15 H15A 109.5 . . ?
H15B C15 H15A 109.5 . . ?
N17 C16 C11 114.51(16) . . ?
N17 C16 H16A 108.6 . . ?
C11 C16 H16A 108.6 . . ?
N17 C16 H16B 108.6 . . ?
C11 C16 H16B 108.6 . . ?
H16A C16 H16B 107.6 . . ?
C18 N17 C21 107.50(16) . . ?
C18 N17 C16 128.21(17) . . ?
C21 N17 C16 124.06(16) . . ?
N19 C18 N17 110.89(17) . . ?
N19 C18 H18 124.6 . . ?
N17 C18 H18 124.6 . . ?
C18 N19 C20 105.93(17) . . ?
C18 N19 Ag1 129.68(14) . 2_577 ?
C20 N19 Ag1 123.70(14) . 2_577 ?
C21 C20 N19 109.35(18) . . ?
C21 C20 H20 125.3 . . ?
N19 C20 H20 125.3 . . ?
C20 C21 N17 106.33(18) . . ?
C20 C21 H21 126.8 . . ?
N17 C21 H21 126.8 . . ?
F23 P22 F23 180.000(1) 2_577 . ?
F23 P22 F25 90.94(7) 2_577 2_577 ?
F23 P22 F25 89.06(7) . 2_577 ?
F23 P22 F25 89.06(7) 2_577 . ?
F23 P22 F25 90.94(7) . . ?
F25 P22 F25 180.000(1) 2_577 . ?
F23 P22 F24 90.44(9) 2_577 . ?
F23 P22 F24 89.56(9) . . ?
F25 P22 F24 89.94(7) 2_577 . ?
F25 P22 F24 90.06(7) . . ?
F23 P22 F24 89.56(9) 2_577 2_577 ?
F23 P22 F24 90.44(9) . 2_577 ?
F25 P22 F24 90.06(7) 2_577 2_577 ?
F25 P22 F24 89.94(7) . 2_577 ?
F24 P22 F24 180.000(1) . 2_577 ?
F29 P26 F29 180.0 . 2_666 ?
F29 P26 F27 90.03(8) . . ?
F29 P26 F27 89.97(8) 2_666 . ?
F29 P26 F27 89.97(8) . 2_666 ?
F29 P26 F27 90.03(8) 2_666 2_666 ?
F27 P26 F27 180.000(1) . 2_666 ?
F29 P26 F28 89.91(7) . . ?
F29 P26 F28 90.09(7) 2_666 . ?
F27 P26 F28 90.07(7) . . ?
F27 P26 F28 89.93(7) 2_666 . ?
F29 P26 F28 90.09(7) . 2_666 ?
F29 P26 F28 89.91(7) 2_666 2_666 ?
F27 P26 F28 89.93(7) . 2_666 ?
F27 P26 F28 90.07(7) 2_666 2_666 ?
F28 P26 F28 180.0 . 2_666 ?
N30 C31 C32 179.6(2) . . ?
C31 C32 H32C 109.5 . . ?
C31 C32 H32A 109.5 . . ?
H32C C32 H32A 109.5 . . ?
C31 C32 H32B 109.5 . . ?
H32C C32 H32B 109.5 . . ?
H32A C32 H32B 109.5 . . ?

loop_
_geom_bond_atom_site_label_1
_geom_bond_atom_site_label_2
_geom_bond_distance
_geom_bond_site_symmetry_2
_geom_bond_publ_flag
Ag1 N1 2.1000(17) . ?
Ag1 N19 2.1029(17) 2_577 ?
N1 C2 1.328(3) . ?
N1 C5 1.378(3) . ?
C2 N3 1.343(2) . ?
C2 H2 0.9500 . ?
N3 C4 1.375(3) . ?
N3 C6 1.479(2) . ?
C4 C5 1.357(3) . ?
C4 H4 0.9500 . ?
C5 H5 0.9500 . ?
C6 C7 1.510(3) . ?
C6 H6A 0.9900 . ?
C6 H6B 0.9900 . ?
C7 C8 1.402(3) . ?
C7 C12 1.405(3) . ?
C8 C9 1.392(3) . ?
C8 C14 1.509(3) . ?
C9 C10 1.391(3) . ?
C9 H9 0.9500 . ?
C10 C11 1.400(3) . ?
C10 C15 1.511(3) . ?
C11 C12 1.405(3) . ?
C11 C16 1.511(3) . ?
C12 C13 1.508(3) . ?
C13 H13C 0.9800 . ?
C13 H13B 0.9800 . ?
C13 H13A 0.9800 . ?
C14 H14B 0.9800 . ?
C14 H14A 0.9800 . ?
C14 H14C 0.9800 . ?
C15 H15C 0.9800 . ?
C15 H15B 0.9800 . ?
C15 H15A 0.9800 . ?
C16 N17 1.471(2) . ?
C16 H16A 0.9900 . ?
C16 H16B 0.9900 . ?
N17 C18 1.343(2) . ?
N17 C21 1.376(3) . ?
C18 N19 1.327(2) . ?
C18 H18 0.9500 . ?
N19 C20 1.379(3) . ?
N19 Ag1 2.1029(17) 2_577 ?
C20 C21 1.355(3) . ?
C20 H20 0.9500 . ?
C21 H21 0.9500 . ?
P22 F23 1.5923(14) 2_577 ?
P22 F23 1.5923(14) . ?
P22 F25 1.6007(12) 2_577 ?
P22 F25 1.6007(12) . ?
P22 F24 1.6019(14) . ?
P22 F24 1.6019(14) 2_577 ?
P26 F29 1.5996(13) . ?
P26 F29 1.5996(13) 2_666 ?
P26 F27 1.6008(13) . ?
P26 F27 1.6008(13) 2_666 ?
P26 F28 1.6107(13) . ?
P26 F28 1.6107(13) 2_666 ?
N30 C31 1.137(3) . ?
C31 C32 1.459(3) . ?
C32 H32C 0.9800 . ?
C32 H32A 0.9800 . ?
C32 H32B 0.9800 . ?

loop_
_geom_torsion_atom_site_label_1
_geom_torsion_atom_site_label_2
_geom_torsion_atom_site_label_3
_geom_torsion_atom_site_label_4
_geom_torsion
_geom_torsion_site_symmetry_1
_geom_torsion_site_symmetry_2
_geom_torsion_site_symmetry_3
_geom_torsion_site_symmetry_4
_geom_torsion_publ_flag
C5 N1 C2 N3 -0.4(2) . . . . ?
Ag1 N1 C2 N3 -174.68(13) . . . . ?
N1 C2 N3 C4 0.4(2) . . . . ?
N1 C2 N3 C6 -177.58(18) . . . . ?
C2 N3 C4 C5 -0.2(2) . . . . ?
C6 N3 C4 C5 177.83(18) . . . . ?
N3 C4 C5 N1 -0.1(2) . . . . ?
C2 N1 C5 C4 0.3(2) . . . . ?
Ag1 N1 C5 C4 174.61(14) . . . . ?
C2 N3 C6 C7 -4.0(3) . . . . ?
C4 N3 C6 C7 178.44(18) . . . . ?
N3 C6 C7 C8 88.3(2) . . . . ?
N3 C6 C7 C12 -95.1(2) . . . . ?
C12 C7 C8 C9 -1.6(3) . . . . ?
C6 C7 C8 C9 175.01(17) . . . . ?
C12 C7 C8 C14 178.55(17) . . . . ?
C6 C7 C8 C14 -4.8(3) . . . . ?
C7 C8 C9 C10 -3.0(3) . . . . ?
C14 C8 C9 C10 176.77(18) . . . . ?
C8 C9 C10 C11 3.4(3) . . . . ?
C8 C9 C10 C15 -175.64(18) . . . . ?
C9 C10 C11 C12 0.9(3) . . . . ?
C15 C10 C11 C12 179.95(17) . . . . ?
C9 C10 C11 C16 -174.16(17) . . . . ?
C15 C10 C11 C16 4.9(3) . . . . ?
C10 C11 C12 C7 -5.5(3) . . . . ?
C16 C11 C12 C7 169.57(17) . . . . ?
C10 C11 C12 C13 174.48(17) . . . . ?
C16 C11 C12 C13 -10.5(3) . . . . ?
C8 C7 C12 C11 5.8(3) . . . . ?
C6 C7 C12 C11 -170.78(17) . . . . ?
C8 C7 C12 C13 -174.12(17) . . . . ?
C6 C7 C12 C13 9.3(3) . . . . ?
C10 C11 C16 N17 -78.6(2) . . . . ?
C12 C11 C16 N17 106.3(2) . . . . ?
C11 C16 N17 C18 -27.2(3) . . . . ?
C11 C16 N17 C21 158.92(19) . . . . ?
C21 N17 C18 N19 -0.7(2) . . . . ?
C16 N17 C18 N19 -175.33(18) . . . . ?
N17 C18 N19 C20 0.7(2) . . . . ?
N17 C18 N19 Ag1 -169.90(13) . . . 2_577 ?
C18 N19 C20 C21 -0.5(2) . . . . ?
Ag1 N19 C20 C21 170.84(15) 2_577 . . . ?
N19 C20 C21 N17 0.1(2) . . . . ?
C18 N17 C21 C20 0.4(2) . . . . ?
C16 N17 C21 C20 175.27(18) . . . . ?
